data_7207213
loop_
_publ_author_name
'Babashkina, Maria G.'
'Safin, Damir A.'
'Robeyns, Koen'
'Brzuszkiewicz, Anna'
'Kozlowski, Henryk'
'Garcia, Yann'

_publ_section_title
;
 Thiophosphorylated bis-thioureas for competitive bulk liquid membrane
 transport of some metal ions
;
_journal_issue 4
_journal_name_full CrystEngComm
_journal_page_first 1324
_journal_paper_doi 10.1039/c1ce06244a
_journal_volume 14
_journal_year 2012
_chemical_formula_moiety 'C26 H40 N4 O5 P2 S4, 0.24(C2 H4 Cl4), 0.36(C Cl2), 0.71(H)'
_chemical_formula_sum 'C26.83 H41.66 Cl1.67 N4 O5 P2 S4'
_chemical_formula_weight 749.58
_chemical_name_systematic
;
?
;
_space_group_IT_number 15
_symmetry_cell_setting monoclinic
_symmetry_space_group_name_Hall '-C 2yc'
_symmetry_space_group_name_H-M 'C 1 2/c 1'
_atom_sites_solution_hydrogens geom
_atom_sites_solution_primary direct
_atom_sites_solution_secondary difmap
_audit_creation_method SHELXL-97
_cell_angle_alpha 90.00
_cell_angle_beta 131.65(3)
_cell_angle_gamma 90.00
_cell_formula_units_Z 4
_cell_length_a 21.051(11)
_cell_length_b 15.013(8)
_cell_length_c 15.837(8)
_cell_measurement_reflns_used 3797
_cell_measurement_temperature 100(2)
_cell_measurement_theta_max 36.79
_cell_measurement_theta_min 3.07
_cell_volume 3740(4)
_computing_cell_refinement 'CrysAlis RED (Oxford Diffraction, 2009)'
_computing_data_collection 'CrysAlis CCD (Oxford Diffraction, 2009)'
_computing_data_reduction 'CrysAlis RED (Oxford Diffraction, 2009)'
_computing_molecular_graphics 'SHELXTL (Bruker, 1997)'
_computing_publication_material 'SHELXL97 (Sheldrick, 1997)'
_computing_structure_refinement 'SHELXL-97 (Sheldrick, 1997)'
_computing_structure_solution 'SHELXS-97 (Sheldrick, 1990)'
_diffrn_ambient_temperature 100(2)
_diffrn_measured_fraction_theta_full 0.995
_diffrn_measured_fraction_theta_max 0.995
_diffrn_measurement_device_type 'Kuma KM4CCD \k-axis diffractometer'
_diffrn_measurement_method \w
_diffrn_radiation_monochromator graphite
_diffrn_radiation_source 'fine-focus sealed tube'
_diffrn_radiation_type MoK\a
_diffrn_radiation_wavelength 0.71073
_diffrn_reflns_av_R_equivalents 0.0773
_diffrn_reflns_av_sigmaI/netI 0.1017
_diffrn_reflns_limit_h_max 25
_diffrn_reflns_limit_h_min -27
_diffrn_reflns_limit_k_max 19
_diffrn_reflns_limit_k_min -18
_diffrn_reflns_limit_l_max 20
_diffrn_reflns_limit_l_min -20
_diffrn_reflns_number 15187
_diffrn_reflns_theta_full 27.50
_diffrn_reflns_theta_max 27.50
_diffrn_reflns_theta_min 3.07
_diffrn_standards_number 0
_exptl_absorpt_coefficient_mu 0.498
_exptl_absorpt_correction_T_max 1.0000
_exptl_absorpt_correction_T_min 0.9878
_exptl_absorpt_correction_type analytical
_exptl_absorpt_process_details 'CrysAlis RED (Oxford Diffraction, 2009)'
_exptl_crystal_colour colourless
_exptl_crystal_density_diffrn 1.331
_exptl_crystal_density_method 'not measured'
_exptl_crystal_description plate
_exptl_crystal_F_000 1572
_exptl_crystal_size_max 0.20
_exptl_crystal_size_mid 0.16
_exptl_crystal_size_min 0.05
_refine_diff_density_max 0.935
_refine_diff_density_min -0.428
_refine_diff_density_rms 0.106
_refine_ls_extinction_method none
_refine_ls_goodness_of_fit_ref 0.985
_refine_ls_hydrogen_treatment constr
_refine_ls_matrix_type full
_refine_ls_number_parameters 209
_refine_ls_number_reflns 4278
_refine_ls_number_restraints 2
_refine_ls_restrained_S_all 0.985
_refine_ls_R_factor_all 0.1396
_refine_ls_R_factor_gt 0.0740
_refine_ls_shift/su_max 0.000
_refine_ls_shift/su_mean 0.000
_refine_ls_structure_factor_coef Fsqd
_refine_ls_weighting_details 'calc w=1/[\s^2^(Fo^2^)+(0.1254P)^2^+0.0000P] where P=(Fo^2^+2Fc^2^)/3'
_refine_ls_weighting_scheme calc
_refine_ls_wR_factor_gt 0.2027
_refine_ls_wR_factor_ref 0.2232
_reflns_number_gt 2283
_reflns_number_total 4278
_reflns_threshold_expression >2sigma(I)
_cod_data_source_file c1ce06244a.txt
_cod_data_source_block 1
_cod_original_cell_volume 3740(3)
_cod_original_sg_symbol_H-M 'C 2/c'
_cod_database_code 7207213

loop_
_symmetry_equiv_pos_as_xyz
'x, y, z'
'-x, y, -z+1/2'
'x+1/2, y+1/2, z'
'-x+1/2, y+1/2, -z+1/2'
'-x, -y, -z'
'x, -y, z-1/2'
'-x+1/2, -y+1/2, -z'
'x+1/2, -y+1/2, z-1/2'

loop_
_atom_site_label
_atom_site_type_symbol
_atom_site_fract_x
_atom_site_fract_y
_atom_site_fract_z
_atom_site_U_iso_or_equiv
_atom_site_adp_type
_atom_site_occupancy
_atom_site_symmetry_multiplicity
_atom_site_calc_flag
_atom_site_refinement_flags
_atom_site_disorder_assembly
_atom_site_disorder_group
S1 S 0.17476(8) -0.05610(9) 0.57486(11) 0.0396(4) Uani 1 1 d . . .
S2 S 0.16321(9) 0.29190(9) 0.51284(13) 0.0458(4) Uani 1 1 d . . .
P1 P 0.25478(8) 0.02492(9) 0.59624(10) 0.0307(3) Uani 1 1 d . . .
O1 O 0.3312(2) 0.0408(2) 0.7246(3) 0.0343(8) Uani 1 1 d . . .
O2 O 0.2976(2) -0.0020(2) 0.5482(3) 0.0344(8) Uani 1 1 d . B .
O3 O 0.0000 0.3191(3) 0.7500 0.0426(13) Uani 1 2 d S . .
N1 N 0.2153(2) 0.1262(3) 0.5369(3) 0.0305(9) Uani 1 1 d . . .
H1A H 0.2216 0.1429 0.4910 0.037 Uiso 1 1 d R . .
N2 N 0.1427(2) 0.1512(3) 0.5959(3) 0.0294(9) Uani 1 1 d . . .
H2A H 0.1457 0.0942 0.6034 0.035 Uiso 1 1 d R . .
C1 C 0.1735(3) 0.1855(3) 0.5518(4) 0.0318(11) Uani 1 1 d . . .
C2 C 0.1045(3) 0.1972(3) 0.6315(4) 0.0269(10) Uani 1 1 d . . .
C3 C 0.1380(3) 0.2761(3) 0.6930(4) 0.0343(11) Uani 1 1 d . . .
H3A H 0.1838 0.3035 0.7070 0.041 Uiso 1 1 calc R . .
C4 C 0.1026(3) 0.3126(3) 0.7325(4) 0.0379(12) Uani 1 1 d . . .
H4A H 0.1254 0.3650 0.7745 0.045 Uiso 1 1 calc R . .
C5 C 0.0337(3) 0.2736(3) 0.7116(4) 0.0325(11) Uani 1 1 d . . .
C6 C 0.0000(3) 0.1961(3) 0.6505(4) 0.0357(12) Uani 1 1 d . . .
H6A H -0.0460 0.1694 0.6367 0.043 Uiso 1 1 calc R . .
C7 C 0.0351(3) 0.1575(3) 0.6093(4) 0.0329(11) Uani 1 1 d . . .
H7A H 0.0120 0.1053 0.5670 0.039 Uiso 1 1 calc R . .
C8 C 0.4051(3) 0.0984(4) 0.7726(4) 0.0358(12) Uani 1 1 d . . .
H8A H 0.4028 0.1191 0.7118 0.043 Uiso 1 1 calc R . .
C9 C 0.4820(4) 0.0422(5) 0.8524(5) 0.0642(19) Uani 1 1 d . . .
H9A H 0.4806 -0.0067 0.8121 0.096 Uiso 1 1 calc R . .
H9B H 0.4831 0.0196 0.9101 0.096 Uiso 1 1 calc R . .
H9C H 0.5320 0.0773 0.8866 0.096 Uiso 1 1 calc R . .
C10 C 0.4004(4) 0.1771(5) 0.8267(6) 0.074(2) Uani 1 1 d . . .
H10A H 0.3455 0.2045 0.7734 0.112 Uiso 1 1 calc R . .
H10B H 0.4436 0.2194 0.8498 0.112 Uiso 1 1 calc R . .
H10C H 0.4091 0.1577 0.8915 0.112 Uiso 1 1 calc R . .
C11 C 0.2523(4) -0.0558(4) 0.4425(4) 0.0491(15) Uani 1 1 d . . .
H11A H 0.1924 -0.0672 0.4029 0.059 Uiso 1 1 calc R A 1
C12 C 0.2655(5) -0.0110(6) 0.3716(6) 0.089(3) Uani 1 1 d . B .
H12A H 0.2455 -0.0488 0.3093 0.134 Uiso 1 1 calc R . .
H12B H 0.3250 0.0008 0.4164 0.134 Uiso 1 1 calc R . .
H12C H 0.2346 0.0442 0.3434 0.134 Uiso 1 1 calc R . .
C13A C 0.3079(15) -0.1433(9) 0.4843(11) 0.055(5) Uiso 0.52(4) 1 d P B 1
H13A H 0.3046 -0.1762 0.5333 0.083 Uiso 0.52(4) 1 calc PR B 1
H13B H 0.3660 -0.1274 0.5247 0.083 Uiso 0.52(4) 1 calc PR B 1
H13C H 0.2869 -0.1794 0.4203 0.083 Uiso 0.52(4) 1 calc PR B 1
C13B C 0.266(2) -0.1496(11) 0.4669(14) 0.067(6) Uiso 0.48(4) 1 d P B 2
H13D H 0.2180 -0.1748 0.4537 0.100 Uiso 0.48(4) 1 calc PR B 2
H13E H 0.3163 -0.1585 0.5446 0.100 Uiso 0.48(4) 1 calc PR B 2
H13F H 0.2724 -0.1783 0.4189 0.100 Uiso 0.48(4) 1 calc PR B 2
Cl1 Cl 0.0372(5) 0.0820(5) 0.2014(5) 0.083(3) Uiso 0.357(14) 1 d P C 3
C1S C 0.0000 0.1523(18) 0.2500 0.043(6) Uiso 0.357(14) 2 d SP . 3
H1SA H 0.0456 0.1900 0.3108 0.052 Uiso 0.178(7) 1 calc PR C 3
H1SB H -0.0456 0.1900 0.1892 0.052 Uiso 0.178(7) 1 calc PR C 3
Cl1S Cl 0.0141(6) 0.0478(6) 0.2153(7) 0.074(3) Uiso 0.238(8) 1 d PD . 4
Cl2S Cl -0.0629(6) 0.0916(5) 0.3079(6) 0.058(3) Uiso 0.238(8) 1 d PD . 4
C2S C -0.0122(13) 0.1324(13) 0.2643(17) 0.033(6) Uiso 0.238(8) 1 d PD . 4
H2SA H 0.0393 0.1630 0.3269 0.040 Uiso 0.238(8) 1 calc PR . 4
H2SB H -0.0488 0.1754 0.2043 0.040 Uiso 0.238(8) 1 calc PR . 4

loop_
_atom_site_aniso_label
_atom_site_aniso_U_11
_atom_site_aniso_U_22
_atom_site_aniso_U_33
_atom_site_aniso_U_23
_atom_site_aniso_U_13
_atom_site_aniso_U_12
S1 0.0347(7) 0.0397(8) 0.0469(7) -0.0028(6) 0.0282(6) -0.0077(6)
S2 0.0535(9) 0.0420(9) 0.0714(10) 0.0280(7) 0.0539(8) 0.0218(7)
P1 0.0287(7) 0.0344(8) 0.0318(6) 0.0019(5) 0.0212(6) 0.0001(6)
O1 0.0324(19) 0.037(2) 0.0343(17) 0.0018(14) 0.0225(16) -0.0017(15)
O2 0.0362(19) 0.037(2) 0.0367(18) -0.0049(15) 0.0271(16) -0.0019(15)
O3 0.064(3) 0.023(3) 0.078(4) 0.000 0.063(3) 0.000
N1 0.033(2) 0.037(2) 0.031(2) 0.0046(17) 0.0254(19) 0.0037(18)
N2 0.034(2) 0.028(2) 0.039(2) 0.0029(17) 0.0297(19) 0.0026(18)
C1 0.026(2) 0.042(3) 0.028(2) 0.006(2) 0.018(2) 0.007(2)
C2 0.026(2) 0.030(3) 0.032(2) 0.0024(19) 0.022(2) 0.000(2)
C3 0.035(3) 0.036(3) 0.040(3) -0.001(2) 0.028(2) -0.007(2)
C4 0.047(3) 0.028(3) 0.058(3) -0.008(2) 0.043(3) -0.010(2)
C5 0.037(3) 0.024(3) 0.049(3) 0.005(2) 0.034(3) 0.005(2)
C6 0.032(3) 0.037(3) 0.053(3) -0.002(2) 0.034(3) -0.005(2)
C7 0.034(3) 0.030(3) 0.048(3) -0.008(2) 0.033(2) -0.010(2)
C8 0.028(3) 0.045(3) 0.031(2) -0.006(2) 0.018(2) -0.012(2)
C9 0.040(3) 0.062(5) 0.063(4) 0.003(3) 0.023(3) -0.013(3)
C10 0.058(4) 0.066(5) 0.096(5) -0.044(4) 0.049(4) -0.035(4)
C11 0.055(4) 0.062(4) 0.039(3) -0.016(3) 0.035(3) -0.019(3)
C12 0.114(7) 0.106(7) 0.059(4) -0.013(4) 0.063(5) -0.026(6)

loop_
_atom_type_symbol
_atom_type_description
_atom_type_scat_dispersion_real
_atom_type_scat_dispersion_imag
_atom_type_scat_source
C C 0.0033 0.0016 'International Tables Vol C Tables 4.2.6.8 and 6.1.1.4'
H H 0.0000 0.0000 'International Tables Vol C Tables 4.2.6.8 and 6.1.1.4'
N N 0.0061 0.0033 'International Tables Vol C Tables 4.2.6.8 and 6.1.1.4'
O O 0.0106 0.0060 'International Tables Vol C Tables 4.2.6.8 and 6.1.1.4'
P P 0.1023 0.0942 'International Tables Vol C Tables 4.2.6.8 and 6.1.1.4'
S S 0.1246 0.1234 'International Tables Vol C Tables 4.2.6.8 and 6.1.1.4'
Cl Cl 0.1484 0.1585 'International Tables Vol C Tables 4.2.6.8 and 6.1.1.4'

loop_
_geom_angle_atom_site_label_1
_geom_angle_atom_site_label_2
_geom_angle_atom_site_label_3
_geom_angle
_geom_angle_site_symmetry_1
_geom_angle_site_symmetry_3
O1 P1 O2 104.16(19) . .
O1 P1 N1 106.68(19) . .
O2 P1 N1 101.01(19) . .
O1 P1 S1 110.58(15) . .
O2 P1 S1 118.12(15) . .
N1 P1 S1 115.06(16) . .
C8 O1 P1 125.6(3) . .
C11 O2 P1 122.4(3) . .
C5 O3 C5 120.9(5) 2_556 .
C1 N1 P1 128.4(3) . .
C1 N1 H1A 115.7 . .
P1 N1 H1A 115.9 . .
C1 N2 C2 128.1(4) . .
C1 N2 H2A 116.1 . .
C2 N2 H2A 115.8 . .
N2 C1 N1 115.4(4) . .
N2 C1 S2 125.0(4) . .
N1 C1 S2 119.6(3) . .
C7 C2 C3 120.0(4) . .
C7 C2 N2 117.7(4) . .
C3 C2 N2 122.1(4) . .
C4 C3 C2 119.1(4) . .
C4 C3 H3A 120.5 . .
C2 C3 H3A 120.5 . .
C3 C4 C5 121.6(5) . .
C3 C4 H4A 119.2 . .
C5 C4 H4A 119.2 . .
C6 C5 O3 123.5(4) . .
C6 C5 C4 119.8(4) . .
O3 C5 C4 116.6(4) . .
C5 C6 C7 119.7(4) . .
C5 C6 H6A 120.2 . .
C7 C6 H6A 120.2 . .
C2 C7 C6 119.9(4) . .
C2 C7 H7A 120.0 . .
C6 C7 H7A 120.0 . .
O1 C8 C9 106.6(4) . .
O1 C8 C10 107.9(4) . .
C9 C8 C10 114.2(5) . .
O1 C8 H8A 109.4 . .
C9 C8 H8A 109.4 . .
C10 C8 H8A 109.4 . .
C8 C9 H9A 109.5 . .
C8 C9 H9B 109.5 . .
H9A C9 H9B 109.5 . .
C8 C9 H9C 109.5 . .
H9A C9 H9C 109.5 . .
H9B C9 H9C 109.5 . .
C8 C10 H10A 109.5 . .
C8 C10 H10B 109.5 . .
H10A C10 H10B 109.5 . .
C8 C10 H10C 109.5 . .
H10A C10 H10C 109.5 . .
H10B C10 H10C 109.5 . .
C13B C11 C12 122.9(11) . .
C13B C11 O2 111.3(8) . .
C12 C11 O2 107.4(5) . .
C13B C11 C13A 27.7(8) . .
C12 C11 C13A 103.5(9) . .
O2 C11 C13A 103.6(6) . .
C13B C11 H11A 86.8 . .
C12 C11 H11A 113.7 . .
O2 C11 H11A 113.7 . .
C13A C11 H11A 113.7 . .
C11 C12 H12A 109.5 . .
C11 C12 H12B 109.5 . .
H12A C12 H12B 109.5 . .
C11 C12 H12C 109.5 . .
H12A C12 H12C 109.5 . .
H12B C12 H12C 109.5 . .
C11 C13A H13A 109.5 . .
C11 C13A H13B 109.5 . .
H13A C13A H13B 109.5 . .
C11 C13A H13C 109.5 . .
H13A C13A H13C 109.5 . .
H13B C13A H13C 109.5 . .
C11 C13B H13D 109.5 . .
C11 C13B H13E 109.5 . .
H13D C13B H13E 109.5 . .
C11 C13B H13F 109.5 . .
H13D C13B H13F 109.5 . .
H13E C13B H13F 109.5 . .
Cl1 C1S Cl1 106.6(15) 2 .
Cl1 C1S H1SA 110.4 2 .
Cl1 C1S H1SA 110.4 . .
Cl1 C1S H1SB 110.4 2 .
Cl1 C1S H1SB 110.4 . .
H1SA C1S H1SB 108.6 . .
C2S Cl1S Cl2S 76.6(9) 2 2
C2S Cl1S Cl1S 74.9(9) 2 2
Cl2S Cl1S Cl1S 147.2(6) 2 2
C2S Cl1S C2S 29.0(11) 2 .
Cl2S Cl1S C2S 105.4(9) 2 .
Cl1S Cl1S C2S 46.4(7) 2 .
Cl1S Cl2S C2S 48.1(7) 2 .
Cl2S C2S Cl1S 112.3(12) . .
Cl2S C2S H2SA 109.1 . .
Cl1S C2S H2SA 109.1 . .
Cl2S C2S H2SB 109.1 . .
Cl1S C2S H2SB 109.1 . .
H2SA C2S H2SB 107.9 . .

loop_
_geom_bond_atom_site_label_1
_geom_bond_atom_site_label_2
_geom_bond_distance
_geom_bond_site_symmetry_2
S1 P1 1.917(2) .
S2 C1 1.674(5) .
P1 O1 1.559(4) .
P1 O2 1.570(3) .
P1 N1 1.688(4) .
O1 C8 1.475(6) .
O2 C11 1.497(6) .
O3 C5 1.383(5) 2_556
O3 C5 1.383(5) .
N1 C1 1.376(6) .
N1 H1A 0.8591 .
N2 C1 1.332(6) .
N2 C2 1.429(6) .
N2 H2A 0.8598 .
C2 C7 1.391(6) .
C2 C3 1.391(7) .
C3 C4 1.367(7) .
C3 H3A 0.9300 .
C4 C5 1.386(7) .
C4 H4A 0.9300 .
C5 C6 1.371(7) .
C6 C7 1.397(7) .
C6 H6A 0.9300 .
C7 H7A 0.9300 .
C8 C9 1.487(8) .
C8 C10 1.501(8) .
C8 H8A 0.9800 .
C9 H9A 0.9600 .
C9 H9B 0.9600 .
C9 H9C 0.9600 .
C10 H10A 0.9600 .
C10 H10B 0.9600 .
C10 H10C 0.9600 .
C11 C13B 1.438(16) .
C11 C12 1.486(9) .
C11 C13A 1.583(16) .
C11 H11A 0.9800 .
C12 H12A 0.9600 .
C12 H12B 0.9600 .
C12 H12C 0.9600 .
C13A H13A 0.9600 .
C13A H13B 0.9600 .
C13A H13C 0.9600 .
C13B H13D 0.9600 .
C13B H13E 0.9600 .
C13B H13F 0.9600 .
Cl1 C1S 1.766(17) .
C1S Cl1 1.766(17) 2
C1S H1SA 0.9700 .
C1S H1SB 0.9700 .
Cl1S C2S 1.32(2) 2
Cl1S Cl2S 1.457(17) 2
Cl1S Cl1S 1.56(2) 2
Cl1S C2S 1.758(15) .
Cl2S Cl1S 1.457(17) 2
Cl2S C2S 1.724(16) .
C2S H2SA 0.9700 .
C2S H2SB 0.9700 .

loop_
_geom_hbond_atom_site_label_D
_geom_hbond_atom_site_label_H
_geom_hbond_atom_site_label_A
_geom_hbond_distance_DH
_geom_hbond_distance_HA
_geom_hbond_distance_DA
_geom_hbond_angle_DHA
_geom_hbond_site_symmetry_A
N1 H1A S2 0.86 2.65 3.370(4) 141.7 7_556
N2 H2A S1 0.86 2.46 3.248(4) 153.2 .

loop_
_geom_torsion_atom_site_label_1
_geom_torsion_atom_site_label_2
_geom_torsion_atom_site_label_3
_geom_torsion_atom_site_label_4
_geom_torsion
_geom_torsion_site_symmetry_1
O2 P1 O1 C8 51.4(4) .
N1 P1 O1 C8 -54.9(4) .
S1 P1 O1 C8 179.3(3) .
O1 P1 O2 C11 156.0(4) .
N1 P1 O2 C11 -93.5(4) .
S1 P1 O2 C11 32.9(4) .
O1 P1 N1 C1 -68.3(4) .
O2 P1 N1 C1 -176.8(4) .
S1 P1 N1 C1 54.8(4) .
C2 N2 C1 N1 173.0(4) .
C2 N2 C1 S2 -8.1(7) .
P1 N1 C1 N2 -17.5(6) .
P1 N1 C1 S2 163.6(3) .
C1 N2 C2 C7 141.2(5) .
C1 N2 C2 C3 -43.1(7) .
C7 C2 C3 C4 1.1(7) .
N2 C2 C3 C4 -174.5(4) .
C2 C3 C4 C5 -0.8(8) .
C5 O3 C5 C6 37.4(4) 2_556
C5 O3 C5 C4 -145.9(5) 2_556
C3 C4 C5 C6 0.5(8) .
C3 C4 C5 O3 -176.4(4) .
O3 C5 C6 C7 176.2(4) .
C4 C5 C6 C7 -0.5(8) .
C3 C2 C7 C6 -1.1(7) .
N2 C2 C7 C6 174.7(4) .
C5 C6 C7 C2 0.8(7) .
P1 O1 C8 C9 -125.5(4) .
P1 O1 C8 C10 111.5(5) .
P1 O2 C11 C13B -90.2(15) .
P1 O2 C11 C12 132.6(5) .
P1 O2 C11 C13A -118.2(9) .
Cl1S Cl2S C2S Cl1S 15.1(9) 2
C2S Cl1S C2S Cl2S 178(4) 2
Cl2S Cl1S C2S Cl2S -174.9(9) 2
Cl1S Cl1S C2S Cl2S -14.5(9) 2
